data_2209864
loop_
_publ_author_name
'Rui Liu'
'Xiao-Bing Wang'
'Ling-Yi Kong'

_publ_section_title
;
 Dammaradienyl acetate
;
_journal_coeditor_code HG2064
_journal_issue 8
_journal_name_full 'Acta Crystallographica Section E'
_journal_page_first o3544
_journal_page_last o3546
_journal_paper_doi 10.1107/S1600536806028340
_journal_volume 62
_journal_year 2006
_chemical_formula_iupac 'C32 H52 O2'
_chemical_formula_moiety 'C32 H52 O2'
_chemical_formula_sum 'C32 H52 O2'
_chemical_formula_weight 468.74
_chemical_melting_point 422
_chemical_name_common 'Dammaradienyl acetate'
_chemical_name_systematic
;
4,4,8,10,14-pentamethyl-17-(6-methylhepta-1,5-dien-2-yl)
hexadecahydro-1H-cyclopenta[a]phenanthren-3-yl acetate
;
_space_group_IT_number 4
_symmetry_cell_setting monoclinic
_symmetry_space_group_name_Hall 'P 2yb'
_symmetry_space_group_name_H-M 'P 1 21 1'
_atom_sites_solution_hydrogens geom
_atom_sites_solution_primary direct
_atom_sites_solution_secondary difmap
_audit_creation_method SHELXL97
_cell_angle_alpha 90.00
_cell_angle_beta 91.654(6)
_cell_angle_gamma 90.00
_cell_formula_units_Z 2
_cell_length_a 11.660(4)
_cell_length_b 7.400(3)
_cell_length_c 16.632(6)
_cell_measurement_reflns_used 1389
_cell_measurement_temperature 298(2)
_cell_measurement_theta_max 20.329
_cell_measurement_theta_min 2.45
_cell_volume 1434.5(9)
_computing_cell_refinement SMART
_computing_data_collection 'SMART (Bruker, 2000)'
_computing_data_reduction 'SAINT (Bruker, 2000)'
_computing_molecular_graphics 'SHELXTL (Bruker, 2000)'
_computing_publication_material 'SHELXTL and PLATON (Spek, 2003)'
_computing_structure_refinement 'SHELXL97 (Sheldrick, 1997)'
_computing_structure_solution 'SHELXS97 (Sheldrick, 1997)'
_diffrn_ambient_temperature 298(2)
_diffrn_measured_fraction_theta_full 0.997
_diffrn_measured_fraction_theta_max 0.997
_diffrn_measurement_device_type 'Bruker SMART CCD area-detector'
_diffrn_measurement_method '\f and \w'
_diffrn_radiation_monochromator graphite
_diffrn_radiation_source 'fine-focus sealed tube'
_diffrn_radiation_type MoK\a
_diffrn_radiation_wavelength 0.71073
_diffrn_reflns_av_R_equivalents 0.0519
_diffrn_reflns_av_sigmaI/netI 0.0639
_diffrn_reflns_limit_h_max 13
_diffrn_reflns_limit_h_min -13
_diffrn_reflns_limit_k_max 8
_diffrn_reflns_limit_k_min -8
_diffrn_reflns_limit_l_max 17
_diffrn_reflns_limit_l_min -19
_diffrn_reflns_number 7593
_diffrn_reflns_theta_full 25.01
_diffrn_reflns_theta_max 25.01
_diffrn_reflns_theta_min 1.75
_diffrn_standards_decay_% 0
_diffrn_standards_interval_count 0
_diffrn_standards_interval_time 0
_diffrn_standards_number 0
_exptl_absorpt_coefficient_mu 0.065
_exptl_absorpt_correction_T_max 0.9878
_exptl_absorpt_correction_T_min 0.9633
_exptl_absorpt_correction_type multi-scan
_exptl_absorpt_process_details '(SADABS; Bruker, 2000)'
_exptl_crystal_colour colourless
_exptl_crystal_density_diffrn 1.085
_exptl_crystal_density_method 'not measured'
_exptl_crystal_description prism
_exptl_crystal_F_000 520
_exptl_crystal_size_max 0.58
_exptl_crystal_size_mid 0.41
_exptl_crystal_size_min 0.19
_refine_diff_density_max 0.201
_refine_diff_density_min -0.196
_refine_ls_extinction_method none
_refine_ls_goodness_of_fit_ref 0.996
_refine_ls_hydrogen_treatment constr
_refine_ls_matrix_type full
_refine_ls_number_parameters 307
_refine_ls_number_reflns 2735
_refine_ls_number_restraints 1
_refine_ls_restrained_S_all 0.996
_refine_ls_R_factor_all 0.1123
_refine_ls_R_factor_gt 0.0562
_refine_ls_shift/su_max 0.000
_refine_ls_shift/su_mean 0.000
_refine_ls_structure_factor_coef Fsqd
_refine_ls_weighting_details 'calc w = 1/[\s^2^(Fo^2^)+(0.1093P)^2^] where P=(Fo^2^+2Fc^2^)/3'
_refine_ls_weighting_scheme calc
_refine_ls_wR_factor_gt 0.1565
_refine_ls_wR_factor_ref 0.1920
_reflns_number_gt 1529
_reflns_number_total 2735
_reflns_threshold_expression I>2\s(I)
_cod_data_source_file hg2064.cif
_cod_data_source_block I
_cod_depositor_comments
;
The following automatic conversions were performed:
'_symmetry_cell_setting' value 'Monoclinic' changed to 'monoclinic'
according to '/home/saulius/struct/CIF-dictionaries/cif_core.dic'
dictionary named 'cif_core.dic' version 2.4.1 from 2010-06-29.

Automatic conversion script
Id: cif_fix_enum 1527 2010-12-29 10:47:43Z saulius 

The following automatic conversions were performed:

'_symmetry_cell_setting' value 'Monoclinic' changed to 'monoclinic'
according to /home/saulius/struct/CIF-dictionaries/cif_core.dic
dictionary named 'cif_core.dic' version 2.4.1 from 2010-06-29.

Automatic conversion script
Id: cif_fix_values 1715 2011-07-08 13:25:40Z adriana 
;
_cod_original_sg_symbol_H-M 'P 21'
_cod_database_code 2209864
_cod_database_fobs_code 2209864

loop_
_symmetry_equiv_pos_as_xyz
'x, y, z'
'-x, y+1/2, -z'

loop_
_atom_site_type_symbol
_atom_site_label
_atom_site_fract_x
_atom_site_fract_y
_atom_site_fract_z
_atom_site_U_iso_or_equiv
_atom_site_adp_type
_atom_site_calc_flag
_atom_site_refinement_flags
_atom_site_occupancy
O O1 0.5647(3) 0.5536(6) 0.8636(2) 0.0684(11) Uani d . 1
O O2 0.4546(4) 0.7930(7) 0.8332(3) 0.0951(15) Uani d . 1
C C1 0.4915(6) 0.6872(9) 0.8819(4) 0.0706(17) Uani d . 1
C C2 0.4648(7) 0.6839(12) 0.9690(4) 0.118(3) Uani d . 1
H H2A 0.5037 0.5840 0.9946 0.177 Uiso calc R 1
H H2B 0.3835 0.6709 0.9748 0.177 Uiso calc R 1
H H2C 0.4900 0.7947 0.9938 0.177 Uiso calc R 1
C C3 0.7177(4) 0.6243(7) 0.6692(3) 0.0523(14) Uani d . 1
H H3A 0.7826 0.7003 0.6566 0.063 Uiso calc R 1
H H3B 0.6523 0.6654 0.6367 0.063 Uiso calc R 1
C C4 0.6911(5) 0.6477(7) 0.7579(3) 0.0575(14) Uani d . 1
H H4A 0.7577 0.6146 0.7909 0.069 Uiso calc R 1
H H4B 0.6730 0.7732 0.7686 0.069 Uiso calc R 1
C C5 0.5909(4) 0.5300(7) 0.7787(3) 0.0512(13) Uani d . 1
H H5 0.5240 0.5686 0.7461 0.061 Uiso calc R 1
C C6 0.6101(4) 0.3251(8) 0.7641(3) 0.0506(13) Uani d . 1
C C7 0.6454(4) 0.3082(7) 0.6752(3) 0.0436(12) Uani d . 1
H H7 0.5781 0.3513 0.6442 0.052 Uiso calc R 1
C C8 0.6594(4) 0.1125(7) 0.6482(3) 0.0510(13) Uani d . 1
H H8A 0.7321 0.0655 0.6688 0.061 Uiso calc R 1
H H8B 0.5985 0.0393 0.6697 0.061 Uiso calc R 1
C C9 0.6553(4) 0.1014(7) 0.5571(3) 0.0511(13) Uani d . 1
H H9A 0.5798 0.1387 0.5375 0.061 Uiso calc R 1
H H9B 0.6662 -0.0235 0.5413 0.061 Uiso calc R 1
C C10 0.7468(4) 0.2195(7) 0.5167(3) 0.0431(12) Uani d . 1
C C11 0.7429(4) 0.4135(7) 0.5526(3) 0.0412(12) Uani d . 1
H H11 0.6670 0.4592 0.5359 0.049 Uiso calc R 1
C C12 0.7451(4) 0.4295(7) 0.6464(3) 0.0425(12) Uani d . 1
C C13 0.8272(4) 0.5408(8) 0.5112(3) 0.0547(14) Uani d . 1
H H13A 0.8167 0.6625 0.5314 0.066 Uiso calc R 1
H H13B 0.9050 0.5039 0.5255 0.066 Uiso calc R 1
C C14 0.8123(4) 0.5430(7) 0.4192(3) 0.0542(14) Uani d . 1
H H14A 0.7400 0.6002 0.4041 0.065 Uiso calc R 1
H H14B 0.8737 0.6128 0.3962 0.065 Uiso calc R 1
C C15 0.8142(4) 0.3538(7) 0.3864(3) 0.0471(13) Uani d . 1
H H15 0.8889 0.3021 0.4021 0.057 Uiso calc R 1
C C16 0.7222(4) 0.2327(7) 0.4236(3) 0.0446(12) Uani d . 1
C C17 0.7350(5) 0.0577(9) 0.3742(3) 0.0664(16) Uani d . 1
H H17A 0.7921 -0.0211 0.3993 0.080 Uiso calc R 1
H H17B 0.6625 -0.0065 0.3701 0.080 Uiso calc R 1
C C18 0.7729(5) 0.1186(9) 0.2908(3) 0.0710(17) Uani d . 1
H H18A 0.7128 0.0945 0.2507 0.085 Uiso calc R 1
H H18B 0.8413 0.0535 0.2759 0.085 Uiso calc R 1
C C19 0.7980(4) 0.3242(8) 0.2952(3) 0.0563(14) Uani d . 1
H H19 0.7294 0.3899 0.2764 0.068 Uiso calc R 1
C C20 0.6972(5) 0.2468(8) 0.8254(3) 0.0712(17) Uani d . 1
H H20A 0.7702 0.3046 0.8193 0.107 Uiso calc R 1
H H20B 0.7050 0.1193 0.8166 0.107 Uiso calc R 1
H H20C 0.6711 0.2675 0.8789 0.107 Uiso calc R 1
C C21 0.4943(5) 0.2331(9) 0.7756(3) 0.0729(17) Uani d . 1
H H21A 0.5020 0.1055 0.7670 0.109 Uiso calc R 1
H H21B 0.4388 0.2815 0.7377 0.109 Uiso calc R 1
H H21C 0.4695 0.2547 0.8293 0.109 Uiso calc R 1
C C22 0.8634(4) 0.3825(9) 0.6849(3) 0.0631(16) Uani d . 1
H H22A 0.8829 0.2601 0.6718 0.095 Uiso calc R 1
H H22B 0.8606 0.3953 0.7422 0.095 Uiso calc R 1
H H22C 0.9203 0.4627 0.6645 0.095 Uiso calc R 1
C C23 0.8653(4) 0.1265(8) 0.5334(3) 0.0599(15) Uani d . 1
H H23A 0.9247 0.1966 0.5095 0.090 Uiso calc R 1
H H23B 0.8643 0.0074 0.5105 0.090 Uiso calc R 1
H H23C 0.8799 0.1183 0.5903 0.090 Uiso calc R 1
C C24 0.6006(4) 0.3036(9) 0.4033(3) 0.0620(15) Uani d . 1
H H24A 0.5451 0.2269 0.4277 0.093 Uiso calc R 1
H H24B 0.5878 0.3036 0.3460 0.093 Uiso calc R 1
H H24C 0.5931 0.4244 0.4234 0.093 Uiso calc R 1
C C25 0.8967(5) 0.3793(8) 0.2451(3) 0.0618(15) Uani d . 1
C C26 0.8634(7) 0.4438(15) 0.1623(4) 0.115(3) Uani d . 1
H H26A 0.8020 0.3686 0.1403 0.138 Uiso calc R 1
H H26B 0.9285 0.4326 0.1276 0.138 Uiso calc R 1
C C27 0.8242(10) 0.6382(19) 0.1635(7) 0.181(6) Uani d . 1
H H27A 0.7542 0.6435 0.1935 0.218 Uiso calc R 1
H H27B 0.8818 0.7074 0.1935 0.218 Uiso calc R 1
C C28 0.8037(8) 0.7249(19) 0.0903(6) 0.161(5) Uani d . 1
H H28 0.7347 0.6907 0.0654 0.193 Uiso calc R 1
C C29 0.8598(8) 0.8431(15) 0.0489(5) 0.117(3) Uani d . 1
C C30 0.9619(11) 0.941(2) 0.0785(6) 0.178(5) Uani d . 1
H H30A 0.9867 1.0228 0.0378 0.266 Uiso calc R 1
H H30B 1.0221 0.8560 0.0911 0.266 Uiso calc R 1
H H30C 0.9437 1.0074 0.1260 0.266 Uiso calc R 1
C C31 1.0030(5) 0.3742(10) 0.2672(4) 0.084(2) Uani d . 1
H H31A 1.0241 0.3337 0.3185 0.101 Uiso calc R 1
H H31B 1.0589 0.4111 0.2320 0.101 Uiso calc R 1
C C32 0.8214(8) 0.895(2) -0.0327(5) 0.194(6) Uani d . 1
H H32A 0.8732 0.9829 -0.0536 0.290 Uiso calc R 1
H H32B 0.7457 0.9456 -0.0312 0.290 Uiso calc R 1
H H32C 0.8202 0.7902 -0.0668 0.290 Uiso calc R 1

loop_
_atom_site_aniso_label
_atom_site_aniso_U_11
_atom_site_aniso_U_22
_atom_site_aniso_U_33
_atom_site_aniso_U_12
_atom_site_aniso_U_13
_atom_site_aniso_U_23
O1 0.088(2) 0.066(3) 0.051(2) 0.004(2) 0.0175(18) -0.004(2)
O2 0.129(4) 0.069(3) 0.089(3) 0.021(3) 0.029(3) 0.004(3)
C1 0.097(4) 0.049(4) 0.067(4) -0.006(4) 0.028(3) -0.010(3)
C2 0.190(8) 0.086(6) 0.081(5) 0.014(6) 0.064(5) -0.012(4)
C3 0.053(3) 0.043(3) 0.061(3) -0.006(3) 0.005(2) -0.001(3)
C4 0.074(3) 0.047(4) 0.051(3) -0.002(3) 0.013(3) -0.002(3)
C5 0.063(3) 0.047(4) 0.044(3) -0.003(3) 0.005(2) 0.008(3)
C6 0.056(3) 0.045(3) 0.051(3) -0.002(3) 0.008(2) 0.010(3)
C7 0.046(3) 0.033(3) 0.052(3) -0.004(2) 0.004(2) 0.007(2)
C8 0.057(3) 0.042(3) 0.054(3) -0.003(3) 0.008(2) 0.007(3)
C9 0.064(3) 0.031(3) 0.059(3) -0.008(3) 0.008(2) 0.000(3)
C10 0.048(3) 0.034(3) 0.048(3) -0.002(2) 0.002(2) 0.003(2)
C11 0.036(2) 0.035(3) 0.053(3) -0.003(2) 0.002(2) 0.006(2)
C12 0.042(3) 0.037(3) 0.048(3) 0.000(3) 0.002(2) 0.002(2)
C13 0.063(3) 0.041(3) 0.061(3) -0.012(3) 0.018(2) 0.002(3)
C14 0.063(3) 0.038(3) 0.062(3) -0.008(3) 0.018(2) 0.001(3)
C15 0.049(3) 0.037(3) 0.055(3) -0.004(2) 0.009(2) 0.000(2)
C16 0.044(3) 0.037(3) 0.053(3) -0.003(2) 0.009(2) 0.004(2)
C17 0.079(4) 0.058(4) 0.063(4) -0.003(3) 0.007(3) -0.010(3)
C18 0.087(4) 0.060(4) 0.067(4) -0.007(3) 0.019(3) -0.008(3)
C19 0.055(3) 0.056(4) 0.059(3) 0.007(3) 0.013(2) 0.006(3)
C20 0.093(4) 0.056(4) 0.064(4) 0.011(4) 0.006(3) 0.020(3)
C21 0.081(4) 0.067(4) 0.072(4) -0.013(4) 0.030(3) 0.002(3)
C22 0.048(3) 0.074(4) 0.067(3) 0.001(3) 0.000(2) -0.002(3)
C23 0.064(3) 0.047(4) 0.069(3) 0.015(3) 0.010(3) 0.007(3)
C24 0.044(3) 0.080(4) 0.062(3) -0.003(3) 0.000(2) 0.003(3)
C25 0.060(3) 0.061(4) 0.065(4) 0.007(3) 0.013(3) 0.006(3)
C26 0.092(5) 0.163(9) 0.092(5) 0.020(6) 0.027(4) 0.054(6)
C27 0.185(10) 0.178(12) 0.184(11) 0.099(10) 0.069(8) 0.098(9)
C28 0.138(8) 0.226(14) 0.120(7) 0.036(10) 0.021(6) 0.067(9)
C29 0.119(6) 0.138(9) 0.098(6) 0.030(6) 0.041(5) 0.046(6)
C30 0.225(12) 0.152(11) 0.155(10) -0.027(11) -0.001(9) 0.030(8)
C31 0.073(4) 0.100(6) 0.081(4) 0.004(4) 0.026(3) 0.009(4)
C32 0.147(7) 0.317(19) 0.118(8) 0.024(11) 0.008(6) 0.084(10)

loop_
_atom_type_symbol
_atom_type_description
_atom_type_scat_dispersion_real
_atom_type_scat_dispersion_imag
_atom_type_scat_source
C C 0.0033 0.0000 'International Tables Vol C Tables 4.2.6.8 and 6.1.1.4'
H H 0.0000 0.0000 'International Tables Vol C Tables 4.2.6.8 and 6.1.1.4'
O O 0.0106 0.0000 'International Tables Vol C Tables 4.2.6.8 and 6.1.1.4'

loop_
_geom_angle_atom_site_label_1
_geom_angle_atom_site_label_2
_geom_angle_atom_site_label_3
_geom_angle
_geom_angle_publ_flag
C1 O1 C5 117.2(4) yes
O2 C1 O1 123.1(5) ?
O2 C1 C2 125.9(7) ?
O1 C1 C2 111.1(6) ?
C1 C2 H2A 109.5 ?
C1 C2 H2B 109.5 ?
H2A C2 H2B 109.5 ?
C1 C2 H2C 109.5 ?
H2A C2 H2C 109.5 ?
H2B C2 H2C 109.5 ?
C4 C3 C12 113.4(4) ?
C4 C3 H3A 108.9 ?
C12 C3 H3A 108.9 ?
C4 C3 H3B 108.9 ?
C12 C3 H3B 108.9 ?
H3A C3 H3B 107.7 ?
C5 C4 C3 109.8(4) ?
C5 C4 H4A 109.7 ?
C3 C4 H4A 109.7 ?
C5 C4 H4B 109.7 ?
C3 C4 H4B 109.7 ?
H4A C4 H4B 108.2 ?
O1 C5 C4 109.8(4) ?
O1 C5 C6 107.6(4) ?
C4 C5 C6 114.3(4) ?
O1 C5 H5 108.3 ?
C4 C5 H5 108.3 ?
C6 C5 H5 108.3 ?
C21 C6 C20 108.6(5) ?
C21 C6 C7 110.0(4) ?
C20 C6 C7 114.5(4) ?
C21 C6 C5 106.4(4) ?
C20 C6 C5 111.2(4) ?
C7 C6 C5 105.8(4) ?
C8 C7 C6 113.0(4) yes
C8 C7 C12 111.7(4) ?
C6 C7 C12 117.9(4) yes
C8 C7 H7 104.2 ?
C6 C7 H7 104.2 ?
C12 C7 H7 104.2 ?
C9 C8 C7 110.2(4) ?
C9 C8 H8A 109.6 ?
C7 C8 H8A 109.6 ?
C9 C8 H8B 109.6 ?
C7 C8 H8B 109.6 ?
H8A C8 H8B 108.1 ?
C8 C9 C10 113.6(4) ?
C8 C9 H9A 108.8 ?
C10 C9 H9A 108.8 ?
C8 C9 H9B 108.8 ?
C10 C9 H9B 108.8 ?
H9A C9 H9B 107.7 ?
C9 C10 C11 109.1(4) yes
C9 C10 C23 107.0(4) ?
C11 C10 C23 112.0(4) yes
C9 C10 C16 110.8(4) ?
C11 C10 C16 108.3(4) yes
C23 C10 C16 109.8(4) ?
C13 C11 C10 111.5(4) yes
C13 C11 C12 114.0(4) ?
C10 C11 C12 116.9(4) ?
C13 C11 H11 104.2 ?
C10 C11 H11 104.2 ?
C12 C11 H11 104.2 ?
C3 C12 C22 107.5(4) yes
C3 C12 C7 107.8(4) yes
C22 C12 C7 114.2(4) ?
C3 C12 C11 108.7(4) ?
C22 C12 C11 112.7(4) ?
C7 C12 C11 105.8(3) ?
C14 C13 C11 113.3(4) ?
C14 C13 H13A 108.9 ?
C11 C13 H13A 108.9 ?
C14 C13 H13B 108.9 ?
C11 C13 H13B 108.9 ?
H13A C13 H13B 107.7 ?
C15 C14 C13 110.4(4) ?
C15 C14 H14A 109.6 ?
C13 C14 H14A 109.6 ?
C15 C14 H14B 109.6 ?
C13 C14 H14B 109.6 ?
H14A C14 H14B 108.1 ?
C14 C15 C19 119.2(4) yes
C14 C15 C16 112.3(4) ?
C19 C15 C16 104.2(4) ?
C14 C15 H15 106.9 ?
C19 C15 H15 106.9 ?
C16 C15 H15 106.9 ?
C24 C16 C15 111.2(4) yes
C24 C16 C17 105.8(4) ?
C15 C16 C17 101.3(4) ?
C24 C16 C10 112.2(3) yes
C15 C16 C10 108.8(4) ?
C17 C16 C10 117.0(4) ?
C18 C17 C16 105.6(5) ?
C18 C17 H17A 110.6 ?
C16 C17 H17A 110.6 ?
C18 C17 H17B 110.6 ?
C16 C17 H17B 110.6 ?
H17A C17 H17B 108.8 ?
C17 C18 C19 107.7(5) ?
C17 C18 H18A 110.2 ?
C19 C18 H18A 110.2 ?
C17 C18 H18B 110.2 ?
C19 C18 H18B 110.2 ?
H18A C18 H18B 108.5 ?
C25 C19 C15 115.8(5) yes
C25 C19 C18 112.8(5) ?
C15 C19 C18 101.8(4) yes
C25 C19 H19 108.7 ?
C15 C19 H19 108.7 ?
C18 C19 H19 108.7 ?
C6 C20 H20A 109.5 ?
C6 C20 H20B 109.5 ?
H20A C20 H20B 109.5 ?
C6 C20 H20C 109.5 ?
H20A C20 H20C 109.5 ?
H20B C20 H20C 109.5 ?
C6 C21 H21A 109.5 ?
C6 C21 H21B 109.5 ?
H21A C21 H21B 109.5 ?
C6 C21 H21C 109.5 ?
H21A C21 H21C 109.5 ?
H21B C21 H21C 109.5 ?
C12 C22 H22A 109.5 ?
C12 C22 H22B 109.5 ?
H22A C22 H22B 109.5 ?
C12 C22 H22C 109.5 ?
H22A C22 H22C 109.5 ?
H22B C22 H22C 109.5 ?
C10 C23 H23A 109.5 ?
C10 C23 H23B 109.5 ?
H23A C23 H23B 109.5 ?
C10 C23 H23C 109.5 ?
H23A C23 H23C 109.5 ?
H23B C23 H23C 109.5 ?
C16 C24 H24A 109.5 ?
C16 C24 H24B 109.5 ?
H24A C24 H24B 109.5 ?
C16 C24 H24C 109.5 ?
H24A C24 H24C 109.5 ?
H24B C24 H24C 109.5 ?
C31 C25 C19 125.7(5) ?
C31 C25 C26 119.7(5) ?
C19 C25 C26 114.5(5) ?
C25 C26 C27 111.2(8) ?
C25 C26 H26A 109.4 ?
C27 C26 H26A 109.4 ?
C25 C26 H26B 109.4 ?
C27 C26 H26B 109.4 ?
H26A C26 H26B 108.0 ?
C28 C27 C26 118.1(11) ?
C28 C27 H27A 107.8 ?
C26 C27 H27A 107.8 ?
C28 C27 H27B 107.8 ?
C26 C27 H27B 107.8 ?
H27A C27 H27B 107.1 ?
C29 C28 C27 134.2(12) ?
C29 C28 H28 112.9 ?
C27 C28 H28 112.9 ?
C28 C29 C30 124.7(10) ?
C28 C29 C32 121.4(11) ?
C30 C29 C32 113.9(9) ?
C29 C30 H30A 109.5 ?
C29 C30 H30B 109.5 ?
H30A C30 H30B 109.5 ?
C29 C30 H30C 109.5 ?
H30A C30 H30C 109.5 ?
H30B C30 H30C 109.5 ?
C25 C31 H31A 120.0 ?
C25 C31 H31B 120.0 ?
H31A C31 H31B 120.0 ?
C29 C32 H32A 109.5 ?
C29 C32 H32B 109.5 ?
H32A C32 H32B 109.5 ?
C29 C32 H32C 109.5 ?
H32A C32 H32C 109.5 ?
H32B C32 H32C 109.5 ?

loop_
_geom_bond_atom_site_label_1
_geom_bond_atom_site_label_2
_geom_bond_distance
_geom_bond_publ_flag
O1 C1 1.346(7) yes
O1 C5 1.462(5) yes
O2 C1 1.197(7) yes
C1 C2 1.492(8) ?
C2 H2A 0.9600 ?
C2 H2B 0.9600 ?
C2 H2C 0.9600 ?
C3 C4 1.526(6) ?
C3 C12 1.527(7) ?
C3 H3A 0.9700 ?
C3 H3B 0.9700 ?
C4 C5 1.506(7) yes
C4 H4A 0.9700 ?
C4 H4B 0.9700 ?
C5 C6 1.553(8) yes
C5 H5 0.9800 ?
C6 C21 1.529(7) ?
C6 C20 1.532(7) ?
C6 C7 1.551(6) yes
C7 C8 1.526(7) ?
C7 C12 1.555(6) yes
C7 H7 0.9800 ?
C8 C9 1.516(6) ?
C8 H8A 0.9700 ?
C8 H8B 0.9700 ?
C9 C10 1.548(6) yes
C9 H9A 0.9700 ?
C9 H9B 0.9700 ?
C10 C11 1.556(7) yes
C10 C23 1.561(7) yes
C10 C16 1.571(6) yes
C11 C13 1.539(7) ?
C11 C12 1.564(6) yes
C11 H11 0.9800 ?
C12 C22 1.544(6) yes
C13 C14 1.536(7) ?
C13 H13A 0.9700 ?
C13 H13B 0.9700 ?
C14 C15 1.502(7) ?
C14 H14A 0.9700 ?
C14 H14B 0.9700 ?
C15 C19 1.539(7) ?
C15 C16 1.541(6) yes
C15 H15 0.9800 ?
C16 C24 1.539(6) yes
C16 C17 1.542(8) ?
C17 C18 1.537(8) ?
C17 H17A 0.9700 ?
C17 H17B 0.9700 ?
C18 C19 1.550(9) ?
C18 H18A 0.9700 ?
C18 H18B 0.9700 ?
C19 C25 1.498(7) ?
C19 H19 0.9800 ?
C20 H20A 0.9600 ?
C20 H20B 0.9600 ?
C20 H20C 0.9600 ?
C21 H21A 0.9600 ?
C21 H21B 0.9600 ?
C21 H21C 0.9600 ?
C22 H22A 0.9600 ?
C22 H22B 0.9600 ?
C22 H22C 0.9600 ?
C23 H23A 0.9600 ?
C23 H23B 0.9600 ?
C23 H23C 0.9600 ?
C24 H24A 0.9600 ?
C24 H24B 0.9600 ?
C24 H24C 0.9600 ?
C25 C31 1.283(7) yes
C25 C26 1.498(9) ?
C26 C27 1.509(15) ?
C26 H26A 0.9700 ?
C26 H26B 0.9700 ?
C27 C28 1.391(12) yes
C27 H27A 0.9700 ?
C27 H27B 0.9700 ?
C28 C29 1.301(13) yes
C28 H28 0.9300 ?
C29 C30 1.465(13) ?
C29 C32 1.468(10) ?
C30 H30A 0.9600 ?
C30 H30B 0.9600 ?
C30 H30C 0.9600 ?
C31 H31A 0.9300 ?
C31 H31B 0.9300 ?
C32 H32A 0.9600 ?
C32 H32B 0.9600 ?
C32 H32C 0.9600 ?

loop_
_geom_torsion_atom_site_label_1
_geom_torsion_atom_site_label_2
_geom_torsion_atom_site_label_3
_geom_torsion_atom_site_label_4
_geom_torsion
_geom_torsion_publ_flag
C5 O1 C1 O2 -5.4(8) ?
C5 O1 C1 C2 175.8(5) ?
C12 C3 C4 C5 -57.8(5) ?
C1 O1 C5 C4 87.7(5) ?
C1 O1 C5 C6 -146.9(4) ?
C3 C4 C5 O1 -179.6(4) ?
C3 C4 C5 C6 59.0(5) ?
O1 C5 C6 C21 66.7(5) ?
C4 C5 C6 C21 -170.5(4) ?
O1 C5 C6 C20 -51.6(5) ?
C4 C5 C6 C20 71.2(5) ?
O1 C5 C6 C7 -176.5(3) ?
C4 C5 C6 C7 -53.7(5) ?
C21 C6 C7 C8 -61.0(5) ?
C20 C6 C7 C8 61.2(5) ?
C5 C6 C7 C8 -175.7(4) ?
C21 C6 C7 C12 166.0(4) ?
C20 C6 C7 C12 -71.9(5) ?
C5 C6 C7 C12 51.2(5) ?
C6 C7 C8 C9 161.8(3) ?
C12 C7 C8 C9 -62.3(5) ?
C7 C8 C9 C10 56.8(5) ?
C8 C9 C10 C11 -49.0(5) ?
C8 C9 C10 C23 72.5(5) ?
C8 C9 C10 C16 -168.1(4) ?
C9 C10 C11 C13 -176.9(3) yes
C23 C10 C11 C13 65.1(5) yes
C16 C10 C11 C13 -56.1(4) yes
C9 C10 C11 C12 49.2(5) ?
C23 C10 C11 C12 -68.7(4) ?
C16 C10 C11 C12 170.1(3) ?
C4 C3 C12 C22 -71.3(4) ?
C4 C3 C12 C7 52.6(5) ?
C4 C3 C12 C11 167.1(3) ?
C8 C7 C12 C3 174.7(4) yes
C6 C7 C12 C3 -51.5(5) yes
C8 C7 C12 C22 -65.8(5) yes
C6 C7 C12 C22 68.0(5) ?
C8 C7 C12 C11 58.3(4) ?
C6 C7 C12 C11 -167.9(4) ?
C13 C11 C12 C3 57.9(5) ?
C10 C11 C12 C3 -169.2(3) ?
C13 C11 C12 C22 -60.9(5) ?
C10 C11 C12 C22 72.0(5) ?
C13 C11 C12 C7 173.5(4) ?
C10 C11 C12 C7 -53.5(4) ?
C10 C11 C13 C14 53.1(5) ?
C12 C11 C13 C14 -171.6(4) ?
C11 C13 C14 C15 -51.8(5) ?
C13 C14 C15 C19 178.8(3) ?
C13 C14 C15 C16 56.4(5) ?
C14 C15 C16 C24 62.7(5) ?
C19 C15 C16 C24 -68.0(4) ?
C14 C15 C16 C17 174.5(4) ?
C19 C15 C16 C17 43.8(4) ?
C14 C15 C16 C10 -61.5(5) ?
C19 C15 C16 C10 167.8(3) ?
C9 C10 C16 C24 55.9(5) ?
C11 C10 C16 C24 -63.8(5) ?
C23 C10 C16 C24 173.4(4) ?
C9 C10 C16 C15 179.2(4) ?
C11 C10 C16 C15 59.5(4) ?
C23 C10 C16 C15 -63.3(5) ?
C9 C10 C16 C17 -66.7(5) ?
C11 C10 C16 C17 173.5(4) ?
C23 C10 C16 C17 50.7(5) ?
C24 C16 C17 C18 84.5(4) ?
C15 C16 C17 C18 -31.2(5) ?
C10 C16 C17 C18 -149.5(4) ?
C16 C17 C18 C19 7.8(5) ?
C14 C15 C19 C25 71.4(6) ?
C16 C15 C19 C25 -162.3(4) ?
C14 C15 C19 C18 -165.2(4) ?
C16 C15 C19 C18 -38.9(5) ?
C17 C18 C19 C25 144.3(4) ?
C17 C18 C19 C15 18.9(5) ?
C15 C19 C25 C31 32.0(8) ?
C18 C19 C25 C31 -85.6(7) ?
C15 C19 C25 C26 -148.2(5) ?
C18 C19 C25 C26 94.2(7) ?
C31 C25 C26 C27 -99.4(8) ?
C19 C25 C26 C27 80.9(8) ?
C25 C26 C27 C28 172.1(8) ?
C26 C27 C28 C29 -102.1(18) ?
C27 C28 C29 C30 -10(2) ?
C27 C28 C29 C32 170.6(12) ?

loop_
_cod_related_entry_id
_cod_related_entry_database
_cod_related_entry_code
1 ChemSpider 21178981
